data_7045580
loop_
_publ_author_name
'Nishi, Miki'
'Ishii, Ryuta'
'Ikeda, Mitsuo'
'Hanasaki, Noriaki'
'Hoshino, Norihisa'
'Akutagawa, Tomoyuki'
'Sumimoto, Michinori'
'Matsuda, Masaki'

_publ_section_title
;
 An electrically conducting crystal composed of an octahedrally ligated
 porphyrin complex with high-spin iron(iii)
;
_journal_name_full 'Dalton Transactions'
_journal_paper_doi 10.1039/C7DT04649A
_journal_year 2018
_chemical_formula_moiety '2(C36 H20 Br2 Fe N4), C24 H20 P'
_chemical_formula_sum 'C96 H60 Br4 Fe2 N8 P'
_chemical_formula_weight 1787.83
_space_group_crystal_system tetragonal
_space_group_IT_number 86
_space_group_name_Hall '-P 4bc'
_space_group_name_H-M_alt 'P 42/n'
_symmetry_space_group_name_Hall '-P 4bc'
_symmetry_space_group_name_H-M 'P 42/n :2'
_atom_sites_solution_hydrogens geom
_audit_creation_method SHELXL-2018/1
_audit_update_record
;
2018-01-22 deposited with the CCDC.
2018-01-23 downloaded from the CCDC.
;
_cell_angle_alpha 90
_cell_angle_beta 90
_cell_angle_gamma 90
_cell_formula_units_Z 2
_cell_length_a 21.5280(7)
_cell_length_b 21.5280(7)
_cell_length_c 7.5898(2)
_cell_measurement_reflns_used 20863
_cell_measurement_temperature 120(2)
_cell_measurement_theta_max 68.33
_cell_measurement_theta_min 4.11
_cell_volume 3517.53(19)
_computing_cell_refinement 'RAPID AUTO (Rigaku, 2015)'
_computing_data_collection 'RAPID AUTO (Rigaku, 2015)'
_computing_data_reduction 'RAPID AUTO (Rigaku, 2015)'
_computing_structure_refinement 'SHELXL-2018/1 (Sheldrick, 2018)'
_computing_structure_solution 'SIR-2004 (Burla, 2004)'
_diffrn_ambient_temperature 120(2)
_diffrn_detector_area_resol_mean 10.000
_diffrn_measured_fraction_theta_full 0.995
_diffrn_measured_fraction_theta_max 0.993
_diffrn_measurement_device_type 'Rigaku R-AXIS RAPID'
_diffrn_measurement_method 'phi and omega scans'
_diffrn_radiation_type CuK\a
_diffrn_radiation_wavelength 1.54187
_diffrn_reflns_av_R_equivalents 0.0363
_diffrn_reflns_av_unetI/netI 0.0219
_diffrn_reflns_Laue_measured_fraction_full 0.995
_diffrn_reflns_Laue_measured_fraction_max 0.993
_diffrn_reflns_limit_h_max 25
_diffrn_reflns_limit_h_min -25
_diffrn_reflns_limit_k_max 25
_diffrn_reflns_limit_k_min -25
_diffrn_reflns_limit_l_max 8
_diffrn_reflns_limit_l_min -8
_diffrn_reflns_number 38536
_diffrn_reflns_point_group_measured_fraction_full 0.995
_diffrn_reflns_point_group_measured_fraction_max 0.993
_diffrn_reflns_theta_full 67.687
_diffrn_reflns_theta_max 68.252
_diffrn_reflns_theta_min 4.107
_diffrn_source 'rotating-anode X-ray tube'
_exptl_absorpt_coefficient_mu 6.660
_exptl_absorpt_correction_T_max 1.0000
_exptl_absorpt_correction_T_min 0.5509
_exptl_absorpt_correction_type empirical
_exptl_absorpt_process_details 'ABSCOR (Rigaku, 2010)'
_exptl_crystal_colour black
_exptl_crystal_density_diffrn 1.688
_exptl_crystal_description needle
_exptl_crystal_F_000 1798
_exptl_crystal_size_max 0.200
_exptl_crystal_size_mid 0.070
_exptl_crystal_size_min 0.040
_refine_diff_density_max 0.696
_refine_diff_density_min -0.485
_refine_diff_density_rms 0.086
_refine_ls_extinction_method none
_refine_ls_goodness_of_fit_ref 1.040
_refine_ls_hydrogen_treatment constr
_refine_ls_matrix_type full
_refine_ls_number_parameters 252
_refine_ls_number_reflns 3197
_refine_ls_number_restraints 0
_refine_ls_restrained_S_all 1.040
_refine_ls_R_factor_all 0.0496
_refine_ls_R_factor_gt 0.0423
_refine_ls_shift/su_max 0.001
_refine_ls_shift/su_mean 0.000
_refine_ls_structure_factor_coef Fsqd
_refine_ls_weighting_details 'w=1/[\s^2^(Fo^2^)+(0.0728P)^2^+4.9932P] where P=(Fo^2^+2Fc^2^)/3'
_refine_ls_weighting_scheme calc
_refine_ls_wR_factor_gt 0.1197
_refine_ls_wR_factor_ref 0.1248
_reflns_Friedel_coverage 0.000
_reflns_number_gt 2761
_reflns_number_total 3197
_reflns_threshold_expression 'I > 2\s(I)'
_cod_data_source_file c7dt04649a2.cif
_cod_data_source_block TPPFetbpBr120K
_cod_original_cell_volume 3517.5(2)
_cod_database_code 7045580
_shelx_shelxl_version_number 2018/1
_shelx_space_group_comment
;
The symmetry employed for this shelxl refinement is uniquely defined
by the following loop, which should always be used as a source of
symmetry information in preference to the above space-group names.
They are only intended as comments.
;
_shelx_estimated_absorpt_t_min 0.349
_shelx_estimated_absorpt_t_max 0.777

loop_
_space_group_symop_operation_xyz
'x, y, z'
'-x+1/2, -y+1/2, z'
'-y, x+1/2, z+1/2'
'y+1/2, -x, z+1/2'
'-x, -y, -z'
'x-1/2, y-1/2, -z'
'y, -x-1/2, -z-1/2'
'-y-1/2, x, -z-1/2'

loop_
_atom_site_label
_atom_site_type_symbol
_atom_site_fract_x
_atom_site_fract_y
_atom_site_fract_z
_atom_site_U_iso_or_equiv
_atom_site_adp_type
_atom_site_occupancy
_atom_site_site_symmetry_order
_atom_site_calc_flag
_atom_site_refinement_flags_posn
_atom_site_refinement_flags_adp
_atom_site_refinement_flags_occupancy
Fe1 Fe 0.500000 0.500000 0.000000 0.0343(2) Uani 1 2 d S . P
Br1 Br 0.59785(2) 0.55946(2) 0.10151(6) 0.03968(17) Uani 1 1 d . . .
P1 P 0.750000 0.750000 0.250000 0.0293(4) Uani 1 4 d S T P
N1 N 0.51241(13) 0.42741(13) 0.1748(4) 0.0336(7) Uani 1 1 d . . .
N2 N 0.44407(13) 0.54511(13) 0.1813(4) 0.0329(6) Uani 1 1 d . . .
C1 C 0.57731(17) 0.36090(17) -0.0115(5) 0.0355(8) Uani 1 1 d . . .
H1 H 0.598125 0.322013 -0.015030 0.043 Uiso 1 1 calc R U .
C2 C 0.54397(17) 0.37360(16) 0.1396(5) 0.0340(8) Uani 1 1 d . . .
C3 C 0.53464(16) 0.33033(16) 0.2844(5) 0.0342(8) Uani 1 1 d . . .
C4 C 0.55426(17) 0.26959(17) 0.3105(5) 0.0385(8) Uani 1 1 d . . .
H2 H 0.580435 0.249397 0.227612 0.046 Uiso 1 1 calc R U .
C5 C 0.53437(18) 0.23939(18) 0.4618(5) 0.0406(9) Uani 1 1 d . . .
H3 H 0.546247 0.197442 0.481262 0.049 Uiso 1 1 calc R U .
C6 C 0.49733(19) 0.26945(19) 0.5856(5) 0.0407(9) Uani 1 1 d . . .
H4 H 0.485015 0.247868 0.689023 0.049 Uiso 1 1 calc R U .
C7 C 0.47802(17) 0.33032(17) 0.5608(5) 0.0371(8) Uani 1 1 d . . .
H5 H 0.453032 0.350893 0.645906 0.044 Uiso 1 1 calc R U .
C8 C 0.49655(16) 0.36010(17) 0.4072(5) 0.0330(8) Uani 1 1 d . . .
C9 C 0.48260(16) 0.42099(16) 0.3336(5) 0.0328(8) Uani 1 1 d . . .
C10 C 0.44311(17) 0.46455(17) 0.4095(5) 0.0346(8) Uani 1 1 d . . .
H6 H 0.426735 0.454392 0.522144 0.042 Uiso 1 1 calc R U .
C11 C 0.42507(16) 0.52090(16) 0.3394(5) 0.0325(8) Uani 1 1 d . . .
C12 C 0.38263(16) 0.56457(17) 0.4243(5) 0.0334(8) Uani 1 1 d . . .
C13 C 0.35086(17) 0.56315(18) 0.5838(5) 0.0378(8) Uani 1 1 d . . .
H7 H 0.354035 0.528507 0.660775 0.045 Uiso 1 1 calc R U .
C14 C 0.31460(18) 0.61376(19) 0.6262(5) 0.0420(9) Uani 1 1 d . . .
H8 H 0.292801 0.613983 0.735038 0.050 Uiso 1 1 calc R U .
C15 C 0.30902(19) 0.6652(2) 0.5123(5) 0.0453(10) Uani 1 1 d . . .
H9 H 0.283819 0.699510 0.545324 0.054 Uiso 1 1 calc R U .
C16 C 0.33980(18) 0.66593(18) 0.3541(5) 0.0411(9) Uani 1 1 d . . .
H10 H 0.335753 0.700241 0.276243 0.049 Uiso 1 1 calc R U .
C17 C 0.37720(16) 0.61530(17) 0.3097(5) 0.0349(8) Uani 1 1 d . . .
C18 C 0.41618(16) 0.60180(16) 0.1577(5) 0.0337(8) Uani 1 1 d . . .
C19 C 0.81372(16) 0.73271(16) 0.1067(5) 0.0311(7) Uani 1 1 d . . .
C20 C 0.86686(18) 0.7688(2) 0.1053(5) 0.0409(9) Uani 1 1 d . . .
H11 H 0.871782 0.801596 0.187860 0.049 Uiso 1 1 calc R U .
C21 C 0.91322(18) 0.7566(2) -0.0187(5) 0.0469(10) Uani 1 1 d . . .
H12 H 0.949944 0.781106 -0.019806 0.056 Uiso 1 1 calc R U .
C22 C 0.90611(19) 0.7099(2) -0.1380(5) 0.0448(10) Uani 1 1 d . . .
H13 H 0.938179 0.701621 -0.220734 0.054 Uiso 1 1 calc R U .
C23 C 0.85301(19) 0.67457(19) -0.1397(6) 0.0432(9) Uani 1 1 d . . .
H14 H 0.848227 0.642455 -0.224454 0.052 Uiso 1 1 calc R U .
C24 C 0.80641(18) 0.68571(18) -0.0180(5) 0.0383(8) Uani 1 1 d . . .
H15 H 0.769573 0.661414 -0.019431 0.046 Uiso 1 1 calc R U .

loop_
_atom_site_aniso_label
_atom_site_aniso_U_11
_atom_site_aniso_U_22
_atom_site_aniso_U_33
_atom_site_aniso_U_23
_atom_site_aniso_U_13
_atom_site_aniso_U_12
Fe1 0.0393(5) 0.0330(4) 0.0307(5) 0.0022(3) 0.0054(3) 0.0036(3)
Br1 0.0396(2) 0.0398(2) 0.0397(3) -0.00139(16) 0.00179(16) -0.00073(15)
P1 0.0282(5) 0.0282(5) 0.0315(10) 0.000 0.000 0.000
N1 0.0347(15) 0.0337(15) 0.0325(16) 0.0003(13) 0.0008(13) -0.0005(12)
N2 0.0347(15) 0.0349(15) 0.0292(16) -0.0012(13) 0.0017(13) -0.0003(12)
C1 0.0375(19) 0.0348(19) 0.034(2) -0.0017(15) 0.0021(15) 0.0020(15)
C2 0.0337(18) 0.0340(18) 0.034(2) -0.0019(15) -0.0011(15) 0.0003(14)
C3 0.0355(18) 0.0357(18) 0.032(2) 0.0007(15) -0.0022(15) -0.0030(14)
C4 0.041(2) 0.0368(19) 0.037(2) -0.0003(16) 0.0003(17) 0.0029(15)
C5 0.045(2) 0.0344(19) 0.043(2) 0.0048(17) -0.0008(18) 0.0021(16)
C6 0.045(2) 0.041(2) 0.036(2) 0.0059(16) 0.0017(17) 0.0000(17)
C7 0.0356(19) 0.040(2) 0.035(2) 0.0024(16) 0.0016(16) -0.0018(15)
C8 0.0314(18) 0.0341(18) 0.034(2) -0.0008(15) -0.0015(14) -0.0007(14)
C9 0.0320(17) 0.0352(18) 0.0313(19) 0.0027(15) -0.0008(15) -0.0026(14)
C10 0.0353(18) 0.0357(19) 0.033(2) -0.0009(15) 0.0037(15) -0.0034(15)
C11 0.0326(17) 0.0338(17) 0.031(2) -0.0018(15) 0.0004(15) -0.0040(14)
C12 0.0317(18) 0.0364(19) 0.032(2) -0.0030(15) 0.0008(14) -0.0029(14)
C13 0.0379(19) 0.040(2) 0.035(2) 0.0002(16) 0.0039(16) -0.0019(16)
C14 0.043(2) 0.047(2) 0.036(2) 0.0001(17) 0.0089(17) 0.0022(17)
C15 0.044(2) 0.048(2) 0.044(3) -0.0097(18) 0.0091(18) 0.0034(18)
C16 0.044(2) 0.0360(19) 0.043(2) 0.0034(17) 0.0044(17) 0.0008(16)
C17 0.0337(18) 0.0369(18) 0.034(2) -0.0035(16) 0.0005(15) -0.0002(14)
C18 0.0344(18) 0.0333(18) 0.033(2) -0.0010(15) -0.0005(15) -0.0007(14)
C19 0.0303(17) 0.0311(17) 0.032(2) 0.0014(14) 0.0003(14) 0.0032(13)
C20 0.041(2) 0.046(2) 0.035(2) -0.0016(17) 0.0002(16) -0.0061(17)
C21 0.0336(19) 0.067(3) 0.040(2) 0.003(2) 0.0050(17) -0.0064(18)
C22 0.040(2) 0.056(2) 0.039(2) 0.0049(19) 0.0086(17) 0.0090(18)
C23 0.050(2) 0.042(2) 0.038(2) -0.0015(17) 0.0044(18) 0.0048(17)
C24 0.0356(19) 0.0376(19) 0.042(2) -0.0021(16) 0.0023(16) 0.0011(15)

loop_
_atom_type_symbol
_atom_type_description
_atom_type_scat_dispersion_real
_atom_type_scat_dispersion_imag
_atom_type_scat_source
C C 0.0181 0.0091 'International Tables Vol C Tables 4.2.6.8 and 6.1.1.4'
H H 0.0000 0.0000 'International Tables Vol C Tables 4.2.6.8 and 6.1.1.4'
N N 0.0311 0.0180 'International Tables Vol C Tables 4.2.6.8 and 6.1.1.4'
P P 0.2955 0.4335 'International Tables Vol C Tables 4.2.6.8 and 6.1.1.4'
Fe Fe -1.1336 3.1974 'International Tables Vol C Tables 4.2.6.8 and 6.1.1.4'
Br Br -0.6763 1.2805 'International Tables Vol C Tables 4.2.6.8 and 6.1.1.4'

loop_
_geom_angle_atom_site_label_1
_geom_angle_atom_site_label_2
_geom_angle_atom_site_label_3
_geom_angle
_geom_angle_site_symmetry_1
_geom_angle_site_symmetry_3
N1 Fe1 N1 180.00(10) 5_665 .
N1 Fe1 N2 90.18(12) 5_665 5_665
N1 Fe1 N2 89.82(12) . 5_665
N1 Fe1 N2 89.82(12) 5_665 .
N1 Fe1 N2 90.18(12) . .
N2 Fe1 N2 180.00(13) 5_665 .
N1 Fe1 Br1 94.46(8) 5_665 5_665
N1 Fe1 Br1 85.54(8) . 5_665
N2 Fe1 Br1 92.50(8) 5_665 5_665
N2 Fe1 Br1 87.50(8) . 5_665
N1 Fe1 Br1 85.54(8) 5_665 .
N1 Fe1 Br1 94.46(8) . .
N2 Fe1 Br1 87.50(8) 5_665 .
N2 Fe1 Br1 92.50(8) . .
Br1 Fe1 Br1 180.0 5_665 .
C19 P1 C19 111.67(12) . 8_756
C19 P1 C19 105.2(2) . 2_665
C19 P1 C19 111.66(12) 8_756 2_665
C19 P1 C19 111.66(12) . 7_576
C19 P1 C19 105.2(2) 8_756 7_576
C19 P1 C19 111.66(12) 2_665 7_576
C2 N1 C9 108.6(3) . .
C2 N1 Fe1 125.3(2) . .
C9 N1 Fe1 125.4(2) . .
C11 N2 C18 108.8(3) . .
C11 N2 Fe1 125.2(2) . .
C18 N2 Fe1 125.8(2) . .
C18 C1 C2 127.4(4) 5_665 .
C18 C1 H1 116.3 5_665 .
C2 C1 H1 116.3 . .
N1 C2 C1 126.0(3) . .
N1 C2 C3 109.0(3) . .
C1 C2 C3 124.9(3) . .
C4 C3 C8 121.0(3) . .
C4 C3 C2 132.0(4) . .
C8 C3 C2 106.9(3) . .
C5 C4 C3 117.8(4) . .
C5 C4 H2 121.1 . .
C3 C4 H2 121.1 . .
C4 C5 C6 121.2(4) . .
C4 C5 H3 119.4 . .
C6 C5 H3 119.4 . .
C7 C6 C5 121.3(4) . .
C7 C6 H4 119.4 . .
C5 C6 H4 119.4 . .
C6 C7 C8 117.6(4) . .
C6 C7 H5 121.2 . .
C8 C7 H5 121.2 . .
C7 C8 C3 121.1(3) . .
C7 C8 C9 132.7(3) . .
C3 C8 C9 106.1(3) . .
N1 C9 C10 125.6(3) . .
N1 C9 C8 109.3(3) . .
C10 C9 C8 125.0(3) . .
C11 C10 C9 127.2(3) . .
C11 C10 H6 116.4 . .
C9 C10 H6 116.4 . .
N2 C11 C10 126.0(3) . .
N2 C11 C12 109.1(3) . .
C10 C11 C12 124.9(3) . .
C13 C12 C17 121.1(3) . .
C13 C12 C11 132.6(3) . .
C17 C12 C11 106.3(3) . .
C14 C13 C12 117.7(4) . .
C14 C13 H7 121.2 . .
C12 C13 H7 121.2 . .
C13 C14 C15 121.7(4) . .
C13 C14 H8 119.1 . .
C15 C14 H8 119.1 . .
C16 C15 C14 120.3(4) . .
C16 C15 H9 119.9 . .
C14 C15 H9 119.9 . .
C15 C16 C17 118.8(4) . .
C15 C16 H10 120.6 . .
C17 C16 H10 120.6 . .
C16 C17 C12 120.4(3) . .
C16 C17 C18 132.8(4) . .
C12 C17 C18 106.7(3) . .
N2 C18 C1 125.4(3) . 5_665
N2 C18 C17 109.0(3) . .
C1 C18 C17 125.5(3) 5_665 .
C20 C19 C24 119.7(3) . .
C20 C19 P1 121.5(3) . .
C24 C19 P1 118.5(3) . .
C19 C20 C21 119.4(4) . .
C19 C20 H11 120.3 . .
C21 C20 H11 120.3 . .
C22 C21 C20 120.4(4) . .
C22 C21 H12 119.8 . .
C20 C21 H12 119.8 . .
C21 C22 C23 120.6(4) . .
C21 C22 H13 119.7 . .
C23 C22 H13 119.7 . .
C22 C23 C24 120.1(4) . .
C22 C23 H14 120.0 . .
C24 C23 H14 120.0 . .
C23 C24 C19 119.8(4) . .
C23 C24 H15 120.1 . .
C19 C24 H15 120.1 . .

loop_
_geom_bond_atom_site_label_1
_geom_bond_atom_site_label_2
_geom_bond_distance
_geom_bond_site_symmetry_2
Fe1 N1 2.067(3) 5_665
Fe1 N1 2.067(3) .
Fe1 N2 2.070(3) 5_665
Fe1 N2 2.070(3) .
Fe1 Br1 2.5825(4) 5_665
Fe1 Br1 2.5825(4) .
P1 C19 1.790(4) .
P1 C19 1.790(4) 8_756
P1 C19 1.790(4) 2_665
P1 C19 1.790(4) 7_576
N1 C2 1.370(5) .
N1 C9 1.372(5) .
N2 C11 1.371(5) .
N2 C18 1.372(4) .
C1 C18 1.377(5) 5_665
C1 C2 1.380(5) .
C1 H1 0.9500 .
C2 C3 1.455(5) .
C3 C4 1.388(5) .
C3 C8 1.397(5) .
C4 C5 1.387(5) .
C4 H2 0.9500 .
C5 C6 1.392(5) .
C5 H3 0.9500 .
C6 C7 1.387(5) .
C6 H4 0.9500 .
C7 C8 1.389(5) .
C7 H5 0.9500 .
C8 C9 1.456(5) .
C9 C10 1.391(5) .
C10 C11 1.380(5) .
C10 H6 0.9500 .
C11 C12 1.460(5) .
C12 C13 1.391(5) .
C12 C17 1.401(5) .
C13 C14 1.379(5) .
C13 H7 0.9500 .
C14 C15 1.410(6) .
C14 H8 0.9500 .
C15 C16 1.372(5) .
C15 H9 0.9500 .
C16 C17 1.396(5) .
C16 H10 0.9500 .
C17 C18 1.456(5) .
C19 C20 1.383(5) .
C19 C24 1.394(5) .
C20 C21 1.396(5) .
C20 H11 0.9500 .
C21 C22 1.363(6) .
C21 H12 0.9500 .
C22 C23 1.373(6) .
C22 H13 0.9500 .
C23 C24 1.385(5) .
C23 H14 0.9500 .
C24 H15 0.9500 .

loop_
_geom_torsion_atom_site_label_1
_geom_torsion_atom_site_label_2
_geom_torsion_atom_site_label_3
_geom_torsion_atom_site_label_4
_geom_torsion
_geom_torsion_site_symmetry_1
_geom_torsion_site_symmetry_4
C9 N1 C2 C1 176.9(4) . .
Fe1 N1 C2 C1 6.1(5) . .
C9 N1 C2 C3 -0.7(4) . .
Fe1 N1 C2 C3 -171.5(2) . .
C18 C1 C2 N1 -2.4(6) 5_665 .
C18 C1 C2 C3 174.8(4) 5_665 .
N1 C2 C3 C4 177.3(4) . .
C1 C2 C3 C4 -0.3(6) . .
N1 C2 C3 C8 -0.1(4) . .
C1 C2 C3 C8 -177.7(3) . .
C8 C3 C4 C5 0.5(6) . .
C2 C3 C4 C5 -176.6(4) . .
C3 C4 C5 C6 -1.7(6) . .
C4 C5 C6 C7 1.1(6) . .
C5 C6 C7 C8 0.5(6) . .
C6 C7 C8 C3 -1.7(5) . .
C6 C7 C8 C9 175.9(4) . .
C4 C3 C8 C7 1.2(5) . .
C2 C3 C8 C7 178.9(3) . .
C4 C3 C8 C9 -177.0(3) . .
C2 C3 C8 C9 0.7(4) . .
C2 N1 C9 C10 -176.3(3) . .
Fe1 N1 C9 C10 -5.6(5) . .
C2 N1 C9 C8 1.2(4) . .
Fe1 N1 C9 C8 171.9(2) . .
C7 C8 C9 N1 -179.0(4) . .
C3 C8 C9 N1 -1.2(4) . .
C7 C8 C9 C10 -1.5(6) . .
C3 C8 C9 C10 176.3(3) . .
N1 C9 C10 C11 2.0(6) . .
C8 C9 C10 C11 -175.2(3) . .
C18 N2 C11 C10 -180.0(3) . .
Fe1 N2 C11 C10 4.6(5) . .
C18 N2 C11 C12 -0.4(4) . .
Fe1 N2 C11 C12 -175.9(2) . .
C9 C10 C11 N2 -1.4(6) . .
C9 C10 C11 C12 179.1(4) . .
N2 C11 C12 C13 -179.5(4) . .
C10 C11 C12 C13 0.0(6) . .
N2 C11 C12 C17 0.2(4) . .
C10 C11 C12 C17 179.8(3) . .
C17 C12 C13 C14 -0.9(6) . .
C11 C12 C13 C14 178.8(4) . .
C12 C13 C14 C15 0.6(6) . .
C13 C14 C15 C16 0.3(6) . .
C14 C15 C16 C17 -0.8(6) . .
C15 C16 C17 C12 0.5(6) . .
C15 C16 C17 C18 -178.8(4) . .
C13 C12 C17 C16 0.4(6) . .
C11 C12 C17 C16 -179.4(3) . .
C13 C12 C17 C18 179.8(3) . .
C11 C12 C17 C18 0.0(4) . .
C11 N2 C18 C1 -178.0(3) . 5_665
Fe1 N2 C18 C1 -2.5(5) . 5_665
C11 N2 C18 C17 0.4(4) . .
Fe1 N2 C18 C17 175.8(2) . .
C16 C17 C18 N2 179.1(4) . .
C12 C17 C18 N2 -0.3(4) . .
C16 C17 C18 C1 -2.5(7) . 5_665
C12 C17 C18 C1 178.1(3) . 5_665
C19 P1 C19 C20 -4.1(3) 8_756 .
C19 P1 C19 C20 117.2(3) 2_665 .
C19 P1 C19 C20 -121.6(4) 7_576 .
C19 P1 C19 C24 -177.4(3) 8_756 .
C19 P1 C19 C24 -56.1(3) 2_665 .
C19 P1 C19 C24 65.2(2) 7_576 .
C24 C19 C20 C21 -1.6(6) . .
P1 C19 C20 C21 -174.8(3) . .
C19 C20 C21 C22 0.4(6) . .
C20 C21 C22 C23 0.8(6) . .
C21 C22 C23 C24 -0.9(6) . .
C22 C23 C24 C19 -0.3(6) . .
C20 C19 C24 C23 1.5(6) . .
P1 C19 C24 C23 174.9(3) . .
